data_4512106
loop_
_publ_author_name
'Wang, Dawei'
'Zhao, Keyan'
'Xu, Chongying'
'Miao, Hongyan'
'Ding, Yuqiang'

_publ_section_title
;
 Synthesis, Structures of Benzoxazolyl Iridium(III) Complexes, and
 Applications on C--C and C--N Bond Formation Reactions under Solvent-Free
 Conditions: Catalytic Activity Enhanced by Noncoordinating Anion without
 Silver Effect
;
_journal_issue 11
_journal_name_full 'ACS Catalysis'
_journal_page_first 3910
_journal_paper_doi 10.1021/cs5009909
_journal_volume 4
_journal_year 2014
_chemical_formula_sum 'C38 H43 Cl Ir N2 O2 P'
_chemical_formula_weight 818.36
_chemical_name_systematic
; 
 ? 
;
_space_group_IT_number 14
_symmetry_cell_setting monoclinic
_symmetry_space_group_name_Hall '-P 2ybc'
_symmetry_space_group_name_H-M 'P 1 21/c 1'
_atom_sites_solution_hydrogens geom
_atom_sites_solution_primary direct
_atom_sites_solution_secondary difmap
_audit_creation_method SHELXL-97
_cell_angle_alpha 90.00
_cell_angle_beta 103.348(2)
_cell_angle_gamma 90.00
_cell_formula_units_Z 4
_cell_length_a 9.2237(10)
_cell_length_b 23.848(3)
_cell_length_c 16.3363(17)
_cell_measurement_temperature 296(2)
_cell_volume 3496.4(7)
_computing_structure_refinement 'SHELXL-97 (Sheldrick, 2008)'
_computing_structure_solution 'SHELXS-97 (Sheldrick, 2008)'
_diffrn_ambient_temperature 296(2)
_diffrn_measured_fraction_theta_full 0.999
_diffrn_measured_fraction_theta_max 0.999
_diffrn_radiation_monochromator graphite
_diffrn_radiation_source 'fine-focus sealed tube'
_diffrn_radiation_type MoK\a
_diffrn_radiation_wavelength 0.71073
_diffrn_reflns_av_R_equivalents 0.0479
_diffrn_reflns_av_sigmaI/netI 0.0556
_diffrn_reflns_limit_h_max 11
_diffrn_reflns_limit_h_min -5
_diffrn_reflns_limit_k_max 28
_diffrn_reflns_limit_k_min -28
_diffrn_reflns_limit_l_max 19
_diffrn_reflns_limit_l_min -19
_diffrn_reflns_number 19779
_diffrn_reflns_theta_full 25.50
_diffrn_reflns_theta_max 25.50
_diffrn_reflns_theta_min 1.71
_exptl_absorpt_coefficient_mu 3.976
_exptl_absorpt_correction_T_max 0.5347
_exptl_absorpt_correction_T_min 0.4750
_exptl_absorpt_correction_type multi-scan
_exptl_absorpt_process_details sadabs
_exptl_crystal_density_diffrn 1.555
_exptl_crystal_density_method 'not measured'
_exptl_crystal_F_000 1640
_exptl_crystal_size_max 0.22
_exptl_crystal_size_mid 0.20
_exptl_crystal_size_min 0.18
_refine_diff_density_max 1.535
_refine_diff_density_min -1.863
_refine_diff_density_rms 0.113
_refine_ls_extinction_method none
_refine_ls_goodness_of_fit_ref 1.031
_refine_ls_hydrogen_treatment constr
_refine_ls_matrix_type full
_refine_ls_number_parameters 385
_refine_ls_number_reflns 6500
_refine_ls_number_restraints 18
_refine_ls_restrained_S_all 1.037
_refine_ls_R_factor_all 0.0834
_refine_ls_R_factor_gt 0.0504
_refine_ls_shift/su_max 0.000
_refine_ls_shift/su_mean 0.000
_refine_ls_structure_factor_coef Fsqd
_refine_ls_weighting_details 'calc w=1/[\s^2^(Fo^2^)+(0.0421P)^2^+13.5877P] where P=(Fo^2^+2Fc^2^)/3'
_refine_ls_weighting_scheme calc
_refine_ls_wR_factor_gt 0.1067
_refine_ls_wR_factor_ref 0.1212
_reflns_number_gt 4563
_reflns_number_total 6500
_reflns_threshold_expression >2sigma(I)
_cod_data_source_file cs5009909_si_002.cif
_cod_data_source_block 2d
_cod_depositor_comments
;
The following automatic conversions were performed:

'_symmetry_cell_setting' value 'Monoclinic' changed to 'monoclinic'
according to
/home/saulius/struct/COD-crude-data--automatic-downloads/rss-feeds/ACS/lib/dictionaries/cif_core.dic
dictionary named 'cif_core.dic' version 2.4.2 from 2011-04-26.

Automatic conversion script
Id: cif_fix_values 2827 2014-09-09 07:05:25Z andrius 

 Adding full bibliography for 4512105--4512106.cif.
;
_cod_original_cell_volume 3496.4(6)
_cod_original_sg_symbol_H-M P2(1)/c
_cod_database_code 4512106

loop_
_symmetry_equiv_pos_as_xyz
'x, y, z'
'-x, y+1/2, -z+1/2'
'-x, -y, -z'
'x, -y-1/2, z-1/2'

loop_
_atom_site_label
_atom_site_type_symbol
_atom_site_fract_x
_atom_site_fract_y
_atom_site_fract_z
_atom_site_U_iso_or_equiv
_atom_site_adp_type
_atom_site_occupancy
_atom_site_symmetry_multiplicity
_atom_site_calc_flag
_atom_site_refinement_flags
C1 C 0.6347(12) 0.4740(5) 0.3754(7) 0.091 Uani 1 1 d U
H1 H 0.6526 0.4927 0.3288 0.109 Uiso 1 1 calc R
C2 C 0.7081(18) 0.4941(7) 0.4561(10) 0.145 Uani 1 1 d U
H2 H 0.7721 0.5248 0.4646 0.174 Uiso 1 1 calc R
C3 C 0.6721(16) 0.4615(6) 0.5242(9) 0.115(4) Uani 1 1 d U
H3 H 0.7149 0.4711 0.5797 0.138 Uiso 1 1 calc R
C4 C 0.5631(14) 0.4106(6) 0.5054(6) 0.099(4) Uani 1 1 d .
H4 H 0.5412 0.3900 0.5494 0.119 Uiso 1 1 calc R
C5 C 0.5032(14) 0.3973(5) 0.4279(7) 0.083(3) Uani 1 1 d .
C6 C 0.5275(11) 0.4233(4) 0.3588(5) 0.067(3) Uani 1 1 d .
C7 C 0.4051(14) 0.3516(5) 0.4053(5) 0.086(4) Uani 1 1 d .
C8 C 0.2796(19) 0.2811(6) 0.4091(9) 0.110(5) Uani 1 1 d .
C9 C 0.2036(17) 0.2343(7) 0.4282(9) 0.118(5) Uani 1 1 d .
H9 H 0.2164 0.2227 0.4837 0.142 Uiso 1 1 calc R
C10 C 0.108(2) 0.2049(8) 0.3642(14) 0.153(7) Uani 1 1 d .
H10 H 0.0576 0.1736 0.3769 0.184 Uiso 1 1 calc R
C11 C 0.0893(18) 0.2222(7) 0.2811(13) 0.158(7) Uani 1 1 d .
H11 H 0.0256 0.2026 0.2383 0.189 Uiso 1 1 calc R
C12 C 0.1652(13) 0.2690(5) 0.2620(8) 0.090(3) Uani 1 1 d .
H12 H 0.1524 0.2806 0.2065 0.108 Uiso 1 1 calc R
C13 C 0.2604(15) 0.2984(5) 0.3260(8) 0.090(4) Uani 1 1 d .
C14 C 0.5506(11) 0.5313(4) 0.1015(5) 0.062(2) Uani 1 1 d .
C15 C 0.6303(13) 0.5609(4) 0.0543(5) 0.074(3) Uani 1 1 d .
H15 H 0.5968 0.5951 0.0298 0.089 Uiso 1 1 calc R
C16 C 0.7605(13) 0.5376(4) 0.0452(6) 0.076(3) Uani 1 1 d .
H16 H 0.8192 0.5566 0.0151 0.092 Uiso 1 1 calc R
C17 C 0.8061(12) 0.4860(4) 0.0803(6) 0.074(3) Uani 1 1 d .
H17 H 0.8945 0.4708 0.0720 0.089 Uiso 1 1 calc R
C18 C 0.7264(11) 0.4562(4) 0.1270(5) 0.069(3) Uani 1 1 d .
H18 H 0.7600 0.4219 0.1513 0.083 Uiso 1 1 calc R
C19 C 0.5945(10) 0.4794(3) 0.1361(5) 0.052(2) Uani 1 1 d .
C20 C 0.3848(11) 0.5020(4) 0.1674(5) 0.059(2) Uani 1 1 d .
C21 C 0.2601(10) 0.5016(3) 0.2050(5) 0.058(2) Uani 1 1 d .
C22 C 0.1603(12) 0.5460(4) 0.2023(6) 0.075(3) Uani 1 1 d .
H22 H 0.1700 0.5783 0.1721 0.090 Uiso 1 1 calc R
C23 C 0.0472(11) 0.5419(4) 0.2446(7) 0.077(3) Uani 1 1 d .
H23 H -0.0180 0.5715 0.2454 0.092 Uiso 1 1 calc R
C24 C 0.0347(12) 0.4925(5) 0.2855(7) 0.085(3) Uani 1 1 d .
H24 H -0.0431 0.4884 0.3124 0.102 Uiso 1 1 calc R
C25 C 0.1337(11) 0.4483(4) 0.2881(6) 0.069(3) Uani 1 1 d .
H25 H 0.1221 0.4160 0.3177 0.083 Uiso 1 1 calc R
C26 C 0.2511(9) 0.4516(3) 0.2469(5) 0.052(2) Uani 1 1 d .
C27 C 0.6265(13) 0.3202(4) 0.1245(6) 0.083(3) Uani 1 1 d .
H27A H 0.5430 0.2971 0.0964 0.099 Uiso 1 1 calc R
H27B H 0.6156 0.3563 0.0966 0.099 Uiso 1 1 calc R
C28 C 0.7681(17) 0.2932(6) 0.1113(8) 0.131(5) Uani 1 1 d .
H28A H 0.8524 0.3153 0.1408 0.157 Uiso 1 1 calc R
H28B H 0.7772 0.2562 0.1366 0.157 Uiso 1 1 calc R
C29 C 0.7771(19) 0.2876(6) 0.0219(8) 0.146 Uani 1 1 d .
H29A H 0.8581 0.2621 0.0198 0.175 Uiso 1 1 calc R
H29B H 0.6857 0.2701 -0.0089 0.175 Uiso 1 1 calc R
C30 C 0.798(2) 0.3356(6) -0.0198(8) 0.148 Uani 1 1 d .
H30A H 0.8601 0.3610 0.0186 0.222 Uiso 1 1 calc R
H30B H 0.7036 0.3529 -0.0428 0.222 Uiso 1 1 calc R
H30C H 0.8458 0.3265 -0.0646 0.222 Uiso 1 1 calc R
C31 C 0.5991(12) 0.2590(4) 0.2706(6) 0.078(3) Uani 1 1 d .
H31A H 0.6980 0.2428 0.2809 0.093 Uiso 1 1 calc R
H31B H 0.5721 0.2611 0.3246 0.093 Uiso 1 1 calc R
C32 C 0.4977(15) 0.2201(4) 0.2186(6) 0.097(4) Uani 1 1 d .
H32A H 0.5366 0.2109 0.1700 0.117 Uiso 1 1 calc R
H32B H 0.4028 0.2388 0.1984 0.117 Uiso 1 1 calc R
C33 C 0.4704(17) 0.1657(5) 0.2615(8) 0.121(5) Uani 1 1 d .
H33A H 0.5646 0.1464 0.2804 0.145 Uiso 1 1 calc R
H33B H 0.4333 0.1748 0.3108 0.145 Uiso 1 1 calc R
C34 C 0.365(2) 0.1281(5) 0.2080(9) 0.143(6) Uani 1 1 d .
H34A H 0.2695 0.1459 0.1921 0.215 Uiso 1 1 calc R
H34B H 0.3566 0.0942 0.2383 0.215 Uiso 1 1 calc R
H34C H 0.4001 0.1193 0.1585 0.215 Uiso 1 1 calc R
C35 C 0.7950(11) 0.3515(4) 0.2942(5) 0.073(3) Uani 1 1 d .
H35A H 0.8697 0.3344 0.2690 0.087 Uiso 1 1 calc R
H35B H 0.8046 0.3918 0.2898 0.087 Uiso 1 1 calc R
C36 C 0.8282(12) 0.3355(4) 0.3877(6) 0.078(3) Uani 1 1 d .
H36A H 0.7398 0.3423 0.4089 0.093 Uiso 1 1 calc R
H36B H 0.8501 0.2958 0.3932 0.093 Uiso 1 1 calc R
C37 C 0.9581(14) 0.3680(5) 0.4416(7) 0.097(4) Uani 1 1 d .
H37A H 0.9368 0.4078 0.4357 0.116 Uiso 1 1 calc R
H37B H 1.0469 0.3608 0.4209 0.116 Uiso 1 1 calc R
C38 C 0.9891(15) 0.3522(6) 0.5348(7) 0.123(5) Uani 1 1 d .
H38A H 0.9058 0.3630 0.5573 0.185 Uiso 1 1 calc R
H38B H 1.0770 0.3713 0.5648 0.185 Uiso 1 1 calc R
H38C H 1.0039 0.3125 0.5408 0.185 Uiso 1 1 calc R
Cl1 Cl 0.2613(3) 0.35630(9) 0.11428(13) 0.0670(6) Uani 1 1 d .
Ir1 Ir 0.41724(4) 0.393887(13) 0.244646(18) 0.05218(13) Uani 1 1 d .
N1 N 0.4828(8) 0.4611(3) 0.1764(4) 0.0503(16) Uani 1 1 d .
N2 N 0.3456(9) 0.3414(3) 0.3225(5) 0.070(2) Uani 1 1 d .
O1 O 0.3641(11) 0.3150(4) 0.4592(5) 0.104(3) Uani 1 1 d .
O2 O 0.4188(7) 0.5458(2) 0.1219(4) 0.0633(16) Uani 1 1 d .
P1 P 0.6122(3) 0.33085(10) 0.23401(14) 0.0629(7) Uani 1 1 d .

loop_
_atom_site_aniso_label
_atom_site_aniso_U_11
_atom_site_aniso_U_22
_atom_site_aniso_U_33
_atom_site_aniso_U_23
_atom_site_aniso_U_13
_atom_site_aniso_U_12
C1 0.078 0.106 0.077 -0.046 -0.008 0.038
C2 0.146 0.142 0.142 -0.022 0.022 0.036
C3 0.115(8) 0.122(8) 0.118(8) 0.016(7) 0.045(7) 0.043(7)
C4 0.108(9) 0.152(12) 0.036(5) -0.006(6) 0.014(5) 0.066(9)
C5 0.097(8) 0.086(8) 0.070(7) -0.005(6) 0.029(6) 0.028(7)
C6 0.081(7) 0.078(6) 0.043(5) 0.006(4) 0.017(5) 0.040(6)
C7 0.113(9) 0.122(10) 0.032(5) 0.033(6) 0.034(5) 0.065(8)
C8 0.145(14) 0.100(10) 0.101(10) 0.043(9) 0.060(10) 0.038(10)
C9 0.112(11) 0.143(14) 0.111(11) 0.052(10) 0.049(10) 0.032(10)
C10 0.123(14) 0.135(15) 0.21(2) 0.034(15) 0.056(14) -0.005(12)
C11 0.154(15) 0.134(13) 0.210(19) 0.096(13) 0.093(14) 0.023(11)
C12 0.086(8) 0.089(8) 0.108(9) 0.029(7) 0.049(7) 0.014(7)
C13 0.108(10) 0.073(8) 0.103(9) 0.017(7) 0.054(8) 0.026(7)
C14 0.086(7) 0.048(5) 0.050(5) 0.007(4) 0.013(5) -0.008(5)
C15 0.110(9) 0.058(6) 0.053(5) 0.016(4) 0.017(6) -0.020(6)
C16 0.098(8) 0.071(7) 0.062(6) 0.012(5) 0.022(6) -0.032(6)
C17 0.083(7) 0.084(7) 0.061(6) 0.008(5) 0.029(5) -0.012(6)
C18 0.086(7) 0.070(6) 0.056(5) 0.018(5) 0.024(5) -0.005(6)
C19 0.072(6) 0.044(5) 0.040(4) 0.003(3) 0.015(4) -0.011(4)
C20 0.078(6) 0.048(5) 0.045(5) 0.002(4) 0.004(4) -0.005(5)
C21 0.062(6) 0.047(5) 0.059(5) 0.004(4) 0.003(5) -0.002(4)
C22 0.079(7) 0.052(6) 0.085(7) 0.006(5) 0.000(6) 0.005(5)
C23 0.065(7) 0.070(7) 0.095(8) -0.006(6) 0.019(6) 0.019(5)
C24 0.074(7) 0.092(8) 0.094(8) 0.005(6) 0.032(6) 0.014(6)
C25 0.075(7) 0.061(6) 0.071(6) 0.005(5) 0.015(5) 0.000(5)
C26 0.052(5) 0.048(5) 0.047(4) 0.000(4) -0.001(4) -0.011(4)
C27 0.122(9) 0.071(7) 0.064(6) -0.005(5) 0.041(6) 0.008(7)
C28 0.156(13) 0.159(14) 0.092(9) -0.004(9) 0.058(9) 0.062(11)
C29 0.200 0.169 0.095 -0.037 0.084 0.069
C30 0.249 0.126 0.069 0.018 0.039 0.004
C31 0.105(8) 0.055(6) 0.078(7) 0.000(5) 0.032(6) 0.007(6)
C32 0.157(12) 0.073(7) 0.068(7) 0.009(6) 0.037(7) 0.018(8)
C33 0.179(14) 0.053(6) 0.114(10) 0.023(6) 0.001(10) -0.006(8)
C34 0.223(18) 0.081(8) 0.102(10) -0.007(8) -0.010(11) -0.004(11)
C35 0.081(7) 0.080(7) 0.062(6) 0.007(5) 0.027(5) 0.019(6)
C36 0.079(7) 0.078(7) 0.077(7) 0.020(5) 0.019(6) 0.014(6)
C37 0.104(9) 0.104(9) 0.081(8) 0.010(7) 0.019(7) 0.015(8)
C38 0.130(11) 0.150(13) 0.077(8) 0.026(8) -0.002(8) 0.003(10)
Cl1 0.0965(18) 0.0552(13) 0.0438(11) 0.0004(9) 0.0051(11) -0.0134(13)
Ir1 0.0721(2) 0.04931(19) 0.03600(17) 0.00506(15) 0.01431(14) 0.0076(2)
N1 0.062(4) 0.048(4) 0.039(3) 0.005(3) 0.008(3) -0.007(4)
N2 0.087(6) 0.061(5) 0.074(5) 0.024(4) 0.043(5) 0.006(4)
O1 0.124(7) 0.128(7) 0.064(5) 0.016(5) 0.031(5) 0.025(6)
O2 0.089(5) 0.040(3) 0.058(3) 0.009(3) 0.011(3) -0.001(3)
P1 0.0888(19) 0.0550(14) 0.0515(13) 0.0102(10) 0.0295(13) 0.0158(13)

loop_
_atom_type_symbol
_atom_type_description
_atom_type_scat_dispersion_real
_atom_type_scat_dispersion_imag
_atom_type_scat_source
C C 0.0033 0.0016 'International Tables Vol C Tables 4.2.6.8 and 6.1.1.4'
H H 0.0000 0.0000 'International Tables Vol C Tables 4.2.6.8 and 6.1.1.4'
N N 0.0061 0.0033 'International Tables Vol C Tables 4.2.6.8 and 6.1.1.4'
O O 0.0106 0.0060 'International Tables Vol C Tables 4.2.6.8 and 6.1.1.4'
P P 0.1023 0.0942 'International Tables Vol C Tables 4.2.6.8 and 6.1.1.4'
S S 0.1246 0.1234 'International Tables Vol C Tables 4.2.6.8 and 6.1.1.4'
Cl Cl 0.1484 0.1585 'International Tables Vol C Tables 4.2.6.8 and 6.1.1.4'
Ir Ir -1.4442 7.9887 'International Tables Vol C Tables 4.2.6.8 and 6.1.1.4'

loop_
_geom_angle_atom_site_label_1
_geom_angle_atom_site_label_2
_geom_angle_atom_site_label_3
_geom_angle
C2 C1 C6 125.1(13)
C2 C1 H1 117.4
C6 C1 H1 117.4
C1 C2 C3 112.6(16)
C1 C2 H2 123.7
C3 C2 H2 123.7
C2 C3 C4 121.0(14)
C2 C3 H3 119.5
C4 C3 H3 119.5
C5 C4 C3 119.5(13)
C5 C4 H4 120.3
C3 C4 H4 120.3
C4 C5 C6 125.9(13)
C4 C5 C7 123.2(12)
C6 C5 C7 110.8(10)
C5 C6 C1 115.8(9)
C5 C6 Ir1 117.6(9)
C1 C6 Ir1 126.5(7)
O1 C7 N2 115.1(12)
O1 C7 C5 125.8(10)
N2 C7 C5 119.1(9)
O1 C8 C9 128.9(14)
O1 C8 C13 111.0(13)
C9 C8 C13 120.0(16)
C10 C9 C8 120.0(15)
C10 C9 H9 120.0
C8 C9 H9 120.0
C9 C10 C11 120.0(18)
C9 C10 H10 120.0
C11 C10 H10 120.0
C12 C11 C10 120.0(19)
C12 C11 H11 120.0
C10 C11 H11 120.0
C13 C12 C11 120.0(14)
C13 C12 H12 120.0
C11 C12 H12 120.0
N2 C13 C12 130.4(11)
N2 C13 C8 109.6(14)
C12 C13 C8 120.0(13)
O2 C14 C15 128.5(9)
O2 C14 C19 108.5(8)
C15 C14 C19 123.0(10)
C16 C15 C14 116.8(9)
C16 C15 H15 121.6
C14 C15 H15 121.6
C15 C16 C17 120.7(9)
C15 C16 H16 119.7
C17 C16 H16 119.7
C18 C17 C16 122.8(10)
C18 C17 H17 118.6
C16 C17 H17 118.6
C17 C18 C19 116.8(9)
C17 C18 H18 121.6
C19 C18 H18 121.6
C18 C19 C14 119.9(8)
C18 C19 N1 133.2(7)
C14 C19 N1 106.9(8)
N1 C20 O2 113.0(8)
N1 C20 C21 123.3(8)
O2 C20 C21 123.6(8)
C26 C21 C22 123.5(9)
C26 C21 C20 111.5(8)
C22 C21 C20 124.9(9)
C23 C22 C21 119.9(9)
C23 C22 H22 120.0
C21 C22 H22 120.0
C24 C23 C22 117.5(9)
C24 C23 H23 121.2
C22 C23 H23 121.2
C23 C24 C25 122.5(10)
C23 C24 H24 118.7
C25 C24 H24 118.7
C24 C25 C26 121.2(9)
C24 C25 H25 119.4
C26 C25 H25 119.4
C21 C26 C25 115.3(8)
C21 C26 Ir1 115.7(7)
C25 C26 Ir1 128.9(6)
C28 C27 P1 117.0(8)
C28 C27 H27A 108.0
P1 C27 H27A 108.0
C28 C27 H27B 108.0
P1 C27 H27B 108.0
H27A C27 H27B 107.3
C29 C28 C27 115.0(11)
C29 C28 H28A 108.5
C27 C28 H28A 108.5
C29 C28 H28B 108.5
C27 C28 H28B 108.5
H28A C28 H28B 107.5
C30 C29 C28 117.4(13)
C30 C29 H29A 108.0
C28 C29 H29A 108.0
C30 C29 H29B 108.0
C28 C29 H29B 108.0
H29A C29 H29B 107.2
C29 C30 H30A 109.5
C29 C30 H30B 109.5
H30A C30 H30B 109.5
C29 C30 H30C 109.5
H30A C30 H30C 109.5
H30B C30 H30C 109.5
C32 C31 P1 119.4(8)
C32 C31 H31A 107.5
P1 C31 H31A 107.5
C32 C31 H31B 107.5
P1 C31 H31B 107.5
H31A C31 H31B 107.0
C31 C32 C33 115.5(9)
C31 C32 H32A 108.4
C33 C32 H32A 108.4
C31 C32 H32B 108.4
C33 C32 H32B 108.4
H32A C32 H32B 107.5
C34 C33 C32 114.1(11)
C34 C33 H33A 108.7
C32 C33 H33A 108.7
C34 C33 H33B 108.7
C32 C33 H33B 108.7
H33A C33 H33B 107.6
C33 C34 H34A 109.5
C33 C34 H34B 109.5
H34A C34 H34B 109.5
C33 C34 H34C 109.5
H34A C34 H34C 109.5
H34B C34 H34C 109.5
C36 C35 P1 114.7(7)
C36 C35 H35A 108.6
P1 C35 H35A 108.6
C36 C35 H35B 108.6
P1 C35 H35B 108.6
H35A C35 H35B 107.6
C37 C36 C35 113.5(9)
C37 C36 H36A 108.9
C35 C36 H36A 108.9
C37 C36 H36B 108.9
C35 C36 H36B 108.9
H36A C36 H36B 107.7
C36 C37 C38 113.1(10)
C36 C37 H37A 109.0
C38 C37 H37A 109.0
C36 C37 H37B 109.0
C38 C37 H37B 109.0
H37A C37 H37B 107.8
C37 C38 H38A 109.5
C37 C38 H38B 109.5
H38A C38 H38B 109.5
C37 C38 H38C 109.5
H38A C38 H38C 109.5
H38B C38 H38C 109.5
N2 Ir1 C6 78.5(4)
N2 Ir1 C26 92.9(3)
C6 Ir1 C26 88.3(3)
N2 Ir1 N1 169.5(3)
C6 Ir1 N1 94.5(3)
C26 Ir1 N1 78.9(3)
N2 Ir1 P1 91.0(2)
C6 Ir1 P1 93.4(2)
C26 Ir1 P1 176.0(2)
N1 Ir1 P1 97.3(2)
N2 Ir1 Cl1 96.3(3)
C6 Ir1 Cl1 173.7(3)
C26 Ir1 Cl1 88.3(2)
N1 Ir1 Cl1 90.05(17)
P1 Ir1 Cl1 90.41(9)
C20 N1 C19 106.0(7)
C20 N1 Ir1 110.4(6)
C19 N1 Ir1 143.7(6)
C13 N2 C7 101.9(10)
C13 N2 Ir1 144.3(8)
C7 N2 Ir1 113.9(8)
C8 O1 C7 102.1(10)
C20 O2 C14 105.5(7)
C35 P1 C31 101.6(5)
C35 P1 C27 107.3(5)
C31 P1 C27 102.3(5)
C35 P1 Ir1 114.4(3)
C31 P1 Ir1 117.4(4)
C27 P1 Ir1 112.5(4)

loop_
_geom_bond_atom_site_label_1
_geom_bond_atom_site_label_2
_geom_bond_distance
C1 C2 1.420(17)
C1 C6 1.544(15)
C1 H1 0.9300
C2 C3 1.458(19)
C2 H2 0.9300
C3 C4 1.559(18)
C3 H3 0.9300
C4 C5 1.298(14)
C4 H4 0.9300
C5 C6 1.352(13)
C5 C7 1.411(16)
C6 Ir1 2.032(9)
C7 O1 1.355(13)
C7 N2 1.358(12)
C8 O1 1.280(17)
C8 C9 1.390(19)
C8 C13 1.390(16)
C9 C10 1.39(2)
C9 H9 0.9300
C10 C11 1.39(2)
C10 H10 0.9300
C11 C12 1.390(17)
C11 H11 0.9300
C12 C13 1.390(16)
C12 H12 0.9300
C13 N2 1.301(14)
C14 O2 1.376(11)
C14 C15 1.376(12)
C14 C19 1.382(11)
C15 C16 1.362(14)
C15 H15 0.9300
C16 C17 1.381(13)
C16 H16 0.9300
C17 C18 1.374(12)
C17 H17 0.9300
C18 C19 1.376(12)
C18 H18 0.9300
C19 N1 1.413(10)
C20 N1 1.315(10)
C20 O2 1.359(9)
C20 C21 1.423(12)
C21 C26 1.385(11)
C21 C22 1.399(12)
C22 C23 1.381(13)
C22 H22 0.9300
C23 C24 1.372(14)
C23 H23 0.9300
C24 C25 1.388(13)
C24 H24 0.9300
C25 C26 1.402(12)
C25 H25 0.9300
C26 Ir1 2.067(9)
C27 C28 1.515(15)
C27 P1 1.842(9)
C27 H27A 0.9700
C27 H27B 0.9700
C28 C29 1.488(15)
C28 H28A 0.9700
C28 H28B 0.9700
C29 C30 1.369(17)
C29 H29A 0.9700
C29 H29B 0.9700
C30 H30A 0.9600
C30 H30B 0.9600
C30 H30C 0.9600
C31 C32 1.445(14)
C31 P1 1.827(9)
C31 H31A 0.9700
C31 H31B 0.9700
C32 C33 1.523(14)
C32 H32A 0.9700
C32 H32B 0.9700
C33 C34 1.456(16)
C33 H33A 0.9700
C33 H33B 0.9700
C34 H34A 0.9600
C34 H34B 0.9600
C34 H34C 0.9600
C35 C36 1.536(12)
C35 P1 1.814(10)
C35 H35A 0.9700
C35 H35B 0.9700
C36 C37 1.523(14)
C36 H36A 0.9700
C36 H36B 0.9700
C37 C38 1.529(14)
C37 H37A 0.9700
C37 H37B 0.9700
C38 H38A 0.9600
C38 H38B 0.9600
C38 H38C 0.9600
Cl1 Ir1 2.448(2)
Ir1 N2 2.002(7)
Ir1 N1 2.120(6)
Ir1 P1 2.381(2)

loop_
_geom_torsion_atom_site_label_1
_geom_torsion_atom_site_label_2
_geom_torsion_atom_site_label_3
_geom_torsion_atom_site_label_4
_geom_torsion
C6 C1 C2 C3 0.2(17)
C1 C2 C3 C4 -0.4(18)
C2 C3 C4 C5 -0.2(17)
C3 C4 C5 C6 1.0(17)
C3 C4 C5 C7 179.1(10)
C4 C5 C6 C1 -1.1(15)
C7 C5 C6 C1 -179.4(8)
C4 C5 C6 Ir1 -179.6(9)
C7 C5 C6 Ir1 2.1(11)
C2 C1 C6 C5 0.5(15)
C2 C1 C6 Ir1 178.8(9)
C4 C5 C7 O1 -2.1(17)
C6 C5 C7 O1 176.2(9)
C4 C5 C7 N2 178.8(10)
C6 C5 C7 N2 -2.8(13)
O1 C8 C9 C10 175.6(15)
C13 C8 C9 C10 0(2)
C8 C9 C10 C11 0(3)
C9 C10 C11 C12 0(3)
C10 C11 C12 C13 0(2)
C11 C12 C13 N2 177.2(12)
C11 C12 C13 C8 0.0(18)
O1 C8 C13 N2 6.0(15)
C9 C8 C13 N2 -177.7(11)
O1 C8 C13 C12 -176.3(11)
C9 C8 C13 C12 0.0(19)
O2 C14 C15 C16 178.4(9)
C19 C14 C15 C16 -2.5(14)
C14 C15 C16 C17 1.7(15)
C15 C16 C17 C18 -1.4(16)
C16 C17 C18 C19 1.6(14)
C17 C18 C19 C14 -2.2(13)
C17 C18 C19 N1 177.9(8)
O2 C14 C19 C18 -178.0(7)
C15 C14 C19 C18 2.8(13)
O2 C14 C19 N1 2.0(9)
C15 C14 C19 N1 -177.3(8)
N1 C20 C21 C26 -3.7(12)
O2 C20 C21 C26 179.4(7)
N1 C20 C21 C22 174.8(8)
O2 C20 C21 C22 -2.1(14)
C26 C21 C22 C23 1.5(14)
C20 C21 C22 C23 -176.8(9)
C21 C22 C23 C24 -2.4(15)
C22 C23 C24 C25 2.5(16)
C23 C24 C25 C26 -1.5(16)
C22 C21 C26 C25 -0.5(13)
C20 C21 C26 C25 178.1(8)
C22 C21 C26 Ir1 -177.8(7)
C20 C21 C26 Ir1 0.7(9)
C24 C25 C26 C21 0.5(13)
C24 C25 C26 Ir1 177.4(7)
P1 C27 C28 C29 -177.6(11)
C27 C28 C29 C30 72(2)
P1 C31 C32 C33 -167.7(9)
C31 C32 C33 C34 178.6(13)
P1 C35 C36 C37 -162.3(8)
C35 C36 C37 C38 179.3(10)
C5 C6 Ir1 N2 -0.9(7)
C1 C6 Ir1 N2 -179.1(8)
C5 C6 Ir1 C26 92.5(8)
C1 C6 Ir1 C26 -85.8(7)
C5 C6 Ir1 N1 171.2(7)
C1 C6 Ir1 N1 -7.1(7)
C5 C6 Ir1 P1 -91.2(7)
C1 C6 Ir1 P1 90.6(7)
C5 C6 Ir1 Cl1 35(3)
C1 C6 Ir1 Cl1 -143(2)
C21 C26 Ir1 N2 174.5(6)
C25 C26 Ir1 N2 -2.4(8)
C21 C26 Ir1 C6 96.1(7)
C25 C26 Ir1 C6 -80.8(8)
C21 C26 Ir1 N1 1.1(6)
C25 C26 Ir1 N1 -175.8(8)
C21 C26 Ir1 P1 -18(4)
C25 C26 Ir1 P1 165(3)
C21 C26 Ir1 Cl1 -89.2(6)
C25 C26 Ir1 Cl1 93.9(8)
O2 C20 N1 C19 2.1(9)
C21 C20 N1 C19 -175.1(8)
O2 C20 N1 Ir1 -178.2(5)
C21 C20 N1 Ir1 4.6(10)
C18 C19 N1 C20 177.5(9)
C14 C19 N1 C20 -2.4(9)
C18 C19 N1 Ir1 -2.1(15)
C14 C19 N1 Ir1 178.0(6)
N2 Ir1 N1 C20 -42.2(19)
C6 Ir1 N1 C20 -90.2(6)
C26 Ir1 N1 C20 -2.9(5)
P1 Ir1 N1 C20 175.8(5)
Cl1 Ir1 N1 C20 85.4(5)
N2 Ir1 N1 C19 137.3(16)
C6 Ir1 N1 C19 89.3(9)
C26 Ir1 N1 C19 176.6(9)
P1 Ir1 N1 C19 -4.7(9)
Cl1 Ir1 N1 C19 -95.1(8)
C12 C13 N2 C7 177.8(12)
C8 C13 N2 C7 -4.8(12)
C12 C13 N2 Ir1 -3(2)
C8 C13 N2 Ir1 174.4(9)
O1 C7 N2 C13 2.6(11)
C5 C7 N2 C13 -178.3(9)
O1 C7 N2 Ir1 -176.9(6)
C5 C7 N2 Ir1 2.2(11)
C6 Ir1 N2 C13 -179.9(13)
C26 Ir1 N2 C13 92.5(12)
N1 Ir1 N2 C13 131.0(16)
P1 Ir1 N2 C13 -86.6(12)
Cl1 Ir1 N2 C13 3.9(12)
C6 Ir1 N2 C7 -0.7(6)
C26 Ir1 N2 C7 -88.4(7)
N1 Ir1 N2 C7 -50(2)
P1 Ir1 N2 C7 92.5(6)
Cl1 Ir1 N2 C7 -177.0(6)
C9 C8 O1 C7 -179.8(13)
C13 C8 O1 C7 -4.0(14)
N2 C7 O1 C8 0.9(13)
C5 C7 O1 C8 -178.1(11)
N1 C20 O2 C14 -0.9(9)
C21 C20 O2 C14 176.3(8)
C15 C14 O2 C20 178.5(9)
C19 C14 O2 C20 -0.7(9)
C36 C35 P1 C31 -45.0(8)
C36 C35 P1 C27 -152.0(7)
C36 C35 P1 Ir1 82.5(7)
C32 C31 P1 C35 -157.6(9)
C32 C31 P1 C27 -46.7(10)
C32 C31 P1 Ir1 76.9(9)
C28 C27 P1 C35 38.3(11)
C28 C27 P1 C31 -68.2(11)
C28 C27 P1 Ir1 164.9(9)
N2 Ir1 P1 C35 -104.0(4)
C6 Ir1 P1 C35 -25.4(4)
C26 Ir1 P1 C35 89(3)
N1 Ir1 P1 C35 69.5(4)
Cl1 Ir1 P1 C35 159.6(3)
N2 Ir1 P1 C31 14.9(5)
C6 Ir1 P1 C31 93.4(5)
C26 Ir1 P1 C31 -152(3)
N1 Ir1 P1 C31 -171.6(4)
Cl1 Ir1 P1 C31 -81.5(4)
N2 Ir1 P1 C27 133.2(5)
C6 Ir1 P1 C27 -148.2(5)
C26 Ir1 P1 C27 -34(3)
N1 Ir1 P1 C27 -53.2(4)
Cl1 Ir1 P1 C27 36.9(4)
